data_7126699
loop_
_publ_author_name
'Kroll, Alexander'
'Steinert, Henning'
'Scharf, Lennart T.'
'Scherpf, Thorsten'
'Mallick, Bert'
'Gessner, Viktoria H.'

_publ_section_title
;
 A diamino-substituted carbodiphosphorane as strong C-donor and weak
 N-donor: isolation of monomeric trigonal-planar
 L&#x00B7;ZnCl<sub>2</sub>.
;
_journal_issue 58
_journal_name_full 'Chemical communications (Cambridge, England)'
_journal_page_first 8051
_journal_page_last 8054
_journal_paper_doi 10.1039/d0cc02496a
_journal_volume 56
_journal_year 2020
_chemical_formula_moiety 'C35 H40 Cl2 N2 P2 Zn'
_chemical_formula_sum 'C35 H40 Cl2 N2 P2 Zn'
_chemical_formula_weight 686.90
_space_group_crystal_system monoclinic
_space_group_IT_number 14
_space_group_name_Hall '-P 2yn'
_space_group_name_H-M_alt 'P 1 21/n 1'
_atom_sites_solution_hydrogens geom
_audit_creation_method SHELXL-2018/1
_audit_update_record
;
2020-03-27 deposited with the CCDC.	2020-05-12 downloaded from the CCDC.
;
_cell_angle_alpha 90
_cell_angle_beta 96.8830(10)
_cell_angle_gamma 90
_cell_formula_units_Z 4
_cell_length_a 10.10050(10)
_cell_length_b 18.2003(2)
_cell_length_c 18.2051(2)
_cell_measurement_reflns_used 15753
_cell_measurement_temperature 100(2)
_cell_measurement_theta_max 76.9420
_cell_measurement_theta_min 3.4260
_cell_volume 3322.56(6)
_computing_cell_refinement 'CrysAlisPro 1.171.40.61a (Rigaku OD, 2019)'
_computing_data_collection 'CrysAlisPro 1.171.40.61a (Rigaku OD, 2019)'
_computing_data_reduction 'CrysAlisPro 1.171.40.61a (Rigaku OD, 2019)'
_computing_structure_refinement 'SHELXL-2018/1 (Sheldrick, 2018)'
_computing_structure_solution 'SHELXL-2018/1 (Sheldrick, 2018)'
_diffrn_ambient_temperature 100(2)
_diffrn_measured_fraction_theta_full 1.000
_diffrn_measured_fraction_theta_max 0.975
_diffrn_measurement_device 'four-circle diffractometer'
_diffrn_measurement_device_type 'XtaLAB Synergy, Dualflex, HyPix'
_diffrn_radiation_monochromator mirror
_diffrn_radiation_type CuK\a
_diffrn_radiation_wavelength 1.54184
_diffrn_reflns_av_R_equivalents 0.0295
_diffrn_reflns_av_unetI/netI 0.0266
_diffrn_reflns_Laue_measured_fraction_full 1.000
_diffrn_reflns_Laue_measured_fraction_max 0.975
_diffrn_reflns_limit_h_max 12
_diffrn_reflns_limit_h_min -12
_diffrn_reflns_limit_k_max 22
_diffrn_reflns_limit_k_min -13
_diffrn_reflns_limit_l_max 22
_diffrn_reflns_limit_l_min -20
_diffrn_reflns_number 25646
_diffrn_reflns_point_group_measured_fraction_full 1.000
_diffrn_reflns_point_group_measured_fraction_max 0.975
_diffrn_reflns_theta_full 67.684
_diffrn_reflns_theta_max 77.390
_diffrn_reflns_theta_min 3.446
_exptl_absorpt_coefficient_mu 3.618
_exptl_absorpt_correction_T_max 1.00000
_exptl_absorpt_correction_T_min 0.80917
_exptl_absorpt_correction_type multi-scan
_exptl_absorpt_process_details
;
CrysAlisPro 1.171.40.61a (Rigaku Oxford Diffraction, 2019)
Empirical absorption correction using spherical harmonics,
 implemented in SCALE3 ABSPACK scaling algorithm.
;
_exptl_crystal_colour colorless
_exptl_crystal_density_diffrn 1.373
_exptl_crystal_description block
_exptl_crystal_F_000 1432
_exptl_crystal_size_max 0.159
_exptl_crystal_size_mid 0.070
_exptl_crystal_size_min 0.056
_refine_diff_density_max 0.428
_refine_diff_density_min -0.444
_refine_diff_density_rms 0.058
_refine_ls_extinction_method none
_refine_ls_goodness_of_fit_ref 1.090
_refine_ls_hydrogen_treatment constr
_refine_ls_matrix_type full
_refine_ls_number_parameters 379
_refine_ls_number_reflns 6879
_refine_ls_number_restraints 0
_refine_ls_restrained_S_all 1.090
_refine_ls_R_factor_all 0.0332
_refine_ls_R_factor_gt 0.0298
_refine_ls_shift/su_max 0.001
_refine_ls_shift/su_mean 0.000
_refine_ls_structure_factor_coef Fsqd
_refine_ls_weighting_details 'w=1/[\s^2^(Fo^2^)+(0.0369P)^2^+1.9714P] where P=(Fo^2^+2Fc^2^)/3'
_refine_ls_weighting_scheme calc
_refine_ls_wR_factor_gt 0.0788
_refine_ls_wR_factor_ref 0.0805
_reflns_Friedel_coverage 0.000
_reflns_number_gt 6258
_reflns_number_total 6879
_reflns_threshold_expression 'I > 2\s(I)'
_cod_data_source_file d0cc02496a2.cif
_cod_data_source_block ak-056
_cod_depositor_comments 'Adding full bibliography for 7126695--7126700.cif.'
_cod_original_sg_symbol_H-M 'P 21/n'
_cod_database_code 7126699
_shelx_shelxl_version_number 2018/1
_shelx_space_group_comment
;
The symmetry employed for this shelxl refinement is uniquely defined
by the following loop, which should always be used as a source of
symmetry information in preference to the above space-group names.
They are only intended as comments.
;

loop_
_space_group_symop_operation_xyz
'x, y, z'
'-x+1/2, y+1/2, -z+1/2'
'-x, -y, -z'
'x-1/2, -y-1/2, z-1/2'

loop_
_atom_site_label
_atom_site_type_symbol
_atom_site_fract_x
_atom_site_fract_y
_atom_site_fract_z
_atom_site_U_iso_or_equiv
_atom_site_adp_type
_atom_site_occupancy
_atom_site_site_symmetry_order
_atom_site_calc_flag
_atom_site_refinement_flags_posn
_atom_site_refinement_flags_adp
_atom_site_refinement_flags_occupancy
_atom_site_disorder_assembly
_atom_site_disorder_group
Zn1 Zn 0.10450(2) 0.24659(2) 0.52664(2) 0.01835(7) Uani 1 1 d . . . . .
Cl1 Cl -0.01631(4) 0.18937(2) 0.43340(2) 0.02563(10) Uani 1 1 d . . . . .
N1 N 0.52644(15) 0.17279(8) 0.58926(8) 0.0196(3) Uani 1 1 d . . . . .
P1 P 0.38629(4) 0.18065(2) 0.52965(2) 0.01539(9) Uani 1 1 d . . . . .
C1 C 0.30127(16) 0.26025(9) 0.53190(9) 0.0171(3) Uani 1 1 d . . . . .
P2 P 0.36183(4) 0.34411(2) 0.51561(2) 0.01488(9) Uani 1 1 d . . . . .
Cl2 Cl -0.01283(4) 0.29340(3) 0.61119(2) 0.02801(10) Uani 1 1 d . . . . .
C2 C 0.58870(19) 0.09964(10) 0.59698(10) 0.0258(4) Uani 1 1 d . . . . .
H2A H 0.580034 0.074727 0.548297 0.031 Uiso 1 1 calc R U . . .
H2AB H 0.542887 0.069315 0.631358 0.031 Uiso 1 1 calc R U . . .
N2 N 0.41955(14) 0.39012(7) 0.59252(7) 0.0175(3) Uani 1 1 d . . . . .
C4 C 0.7504(2) 0.14663(13) 0.70091(10) 0.0327(4) Uani 1 1 d . . . . .
H4A H 0.846086 0.155800 0.717137 0.039 Uiso 1 1 calc R U . . .
H4AB H 0.715251 0.114996 0.738342 0.039 Uiso 1 1 calc R U . . .
C3 C 0.7354(2) 0.10751(12) 0.62655(11) 0.0328(4) Uani 1 1 d . . . . .
H3A H 0.776977 0.058275 0.632211 0.039 Uiso 1 1 calc R U . . .
H3AB H 0.781811 0.135839 0.590900 0.039 Uiso 1 1 calc R U . . .
C7 C 0.27394(16) 0.10921(9) 0.55313(9) 0.0180(3) Uani 1 1 d . . . . .
C6 C 0.53062(19) 0.20946(10) 0.66147(10) 0.0252(4) Uani 1 1 d . . . . .
H6A H 0.482064 0.179542 0.694946 0.030 Uiso 1 1 calc R U . . .
H6AB H 0.486483 0.257999 0.655188 0.030 Uiso 1 1 calc R U . . .
C5 C 0.6752(2) 0.21932(12) 0.69524(10) 0.0303(4) Uani 1 1 d . . . . .
H5A H 0.720406 0.253849 0.664373 0.036 Uiso 1 1 calc R U . . .
H5AB H 0.677202 0.241060 0.745204 0.036 Uiso 1 1 calc R U . . .
C9 C 0.1722(2) -0.01074(10) 0.53848(10) 0.0258(4) Uani 1 1 d . . . . .
H9 H 0.162354 -0.056395 0.513116 0.031 Uiso 1 1 calc R U . . .
C8 C 0.25871(18) 0.04175(9) 0.51652(10) 0.0232(4) Uani 1 1 d . . . . .
H8 H 0.307938 0.031805 0.476329 0.028 Uiso 1 1 calc R U . . .
C10 C 0.09991(19) 0.00284(10) 0.59723(10) 0.0255(4) Uani 1 1 d . . . . .
H10 H 0.040303 -0.033233 0.611834 0.031 Uiso 1 1 calc R U . . .
C13 C 0.43931(17) 0.15698(9) 0.44093(9) 0.0185(3) Uani 1 1 d . . . . .
C12 C 0.20363(19) 0.12163(9) 0.61370(10) 0.0231(4) Uani 1 1 d . . . . .
H12 H 0.216562 0.166185 0.640793 0.028 Uiso 1 1 calc R U . . .
C11 C 0.1151(2) 0.06937(10) 0.63456(10) 0.0265(4) Uani 1 1 d . . . . .
H11 H 0.064894 0.079171 0.674383 0.032 Uiso 1 1 calc R U . . .
C14 C 0.57313(18) 0.15713(10) 0.42883(9) 0.0223(3) Uani 1 1 d . . . . .
H14 H 0.640478 0.166104 0.468900 0.027 Uiso 1 1 calc R U . . .
C15 C 0.6084(2) 0.14427(11) 0.35861(10) 0.0284(4) Uani 1 1 d . . . . .
H15 H 0.699740 0.144249 0.350868 0.034 Uiso 1 1 calc R U . . .
C16 C 0.5108(2) 0.13142(11) 0.29968(10) 0.0307(4) Uani 1 1 d . . . . .
H16 H 0.535116 0.122041 0.251744 0.037 Uiso 1 1 calc R U . . .
C17 C 0.3772(2) 0.13237(11) 0.31119(10) 0.0298(4) Uani 1 1 d . . . . .
H17 H 0.310322 0.123773 0.270812 0.036 Uiso 1 1 calc R U . . .
C18 C 0.34058(18) 0.14573(10) 0.38104(10) 0.0234(4) Uani 1 1 d . . . . .
H18 H 0.249004 0.147253 0.388228 0.028 Uiso 1 1 calc R U . . .
C19 C 0.34169(19) 0.38871(10) 0.65619(10) 0.0238(4) Uani 1 1 d . . . . .
H19A H 0.288227 0.343027 0.654742 0.029 Uiso 1 1 calc R U . . .
H19B H 0.279487 0.430939 0.652959 0.029 Uiso 1 1 calc R U . . .
C20 C 0.4338(2) 0.39240(10) 0.72896(10) 0.0274(4) Uani 1 1 d . . . . .
H20A H 0.485975 0.346342 0.735725 0.033 Uiso 1 1 calc R U . . .
H20B H 0.379426 0.396754 0.770525 0.033 Uiso 1 1 calc R U . . .
C21 C 0.5293(2) 0.45770(10) 0.73043(10) 0.0270(4) Uani 1 1 d . . . . .
H21A H 0.478268 0.503995 0.732150 0.032 Uiso 1 1 calc R U . . .
H21B H 0.594332 0.455153 0.775571 0.032 Uiso 1 1 calc R U . . .
C22 C 0.60349(18) 0.45783(10) 0.66232(9) 0.0229(3) Uani 1 1 d . . . . .
H22A H 0.659715 0.502392 0.662423 0.027 Uiso 1 1 calc R U . . .
H22B H 0.662396 0.414274 0.663271 0.027 Uiso 1 1 calc R U . . .
C23 C 0.50380(17) 0.45643(9) 0.59279(9) 0.0202(3) Uani 1 1 d . . . . .
H23A H 0.447039 0.500890 0.591006 0.024 Uiso 1 1 calc R U . . .
H23B H 0.551949 0.456449 0.548520 0.024 Uiso 1 1 calc R U . . .
C24 C 0.22959(16) 0.39709(9) 0.46350(9) 0.0178(3) Uani 1 1 d . . . . .
C25 C 0.20772(17) 0.47077(9) 0.48064(10) 0.0214(3) Uani 1 1 d . . . . .
H25 H 0.260045 0.493050 0.521487 0.026 Uiso 1 1 calc R U . . .
C26 C 0.11021(19) 0.51161(10) 0.43847(11) 0.0264(4) Uani 1 1 d . . . . .
H26 H 0.096662 0.561650 0.450391 0.032 Uiso 1 1 calc R U . . .
C27 C 0.03286(18) 0.47963(11) 0.37922(11) 0.0278(4) Uani 1 1 d . . . . .
H27 H -0.032859 0.507851 0.350008 0.033 Uiso 1 1 calc R U . . .
C28 C 0.05138(18) 0.40616(11) 0.36246(10) 0.0258(4) Uani 1 1 d . . . . .
H28 H -0.002858 0.384015 0.322241 0.031 Uiso 1 1 calc R U . . .
C29 C 0.14887(17) 0.36485(10) 0.40423(9) 0.0206(3) Uani 1 1 d . . . . .
H29 H 0.160770 0.314593 0.392529 0.025 Uiso 1 1 calc R U . . .
C30 C 0.50028(16) 0.34335(9) 0.46075(9) 0.0171(3) Uani 1 1 d . . . . .
C31 C 0.63188(17) 0.33477(9) 0.49411(10) 0.0211(3) Uani 1 1 d . . . . .
H31 H 0.650192 0.333907 0.546524 0.025 Uiso 1 1 calc R U . . .
C32 C 0.73502(18) 0.32759(10) 0.45120(11) 0.0261(4) Uani 1 1 d . . . . .
H32 H 0.824127 0.322953 0.474241 0.031 Uiso 1 1 calc R U . . .
C33 C 0.70911(19) 0.32710(10) 0.37457(11) 0.0267(4) Uani 1 1 d . . . . .
H33 H 0.780285 0.321799 0.345272 0.032 Uiso 1 1 calc R U . . .
C34 C 0.57907(18) 0.33436(10) 0.34080(10) 0.0249(4) Uani 1 1 d . . . . .
H34 H 0.561211 0.333488 0.288371 0.030 Uiso 1 1 calc R U . . .
C35 C 0.47515(17) 0.34290(9) 0.38345(9) 0.0201(3) Uani 1 1 d . . . . .
H35 H 0.386462 0.348473 0.360076 0.024 Uiso 1 1 calc R U . . .

loop_
_atom_site_aniso_label
_atom_site_aniso_U_11
_atom_site_aniso_U_22
_atom_site_aniso_U_33
_atom_site_aniso_U_23
_atom_site_aniso_U_13
_atom_site_aniso_U_12
Zn1 0.01519(12) 0.01700(12) 0.02244(12) -0.00123(8) 0.00053(9) -0.00055(8)
Cl1 0.0213(2) 0.0223(2) 0.0315(2) -0.00673(16) -0.00431(16) -0.00223(15)
N1 0.0208(7) 0.0208(7) 0.0163(6) -0.0022(5) -0.0011(5) 0.0030(5)
P1 0.01527(19) 0.01463(18) 0.01564(18) -0.00058(14) -0.00079(14) 0.00104(14)
C1 0.0154(8) 0.0161(7) 0.0193(7) -0.0003(6) -0.0003(6) -0.0007(6)
P2 0.01464(19) 0.01380(18) 0.01572(18) -0.00020(14) -0.00018(14) -0.00015(14)
Cl2 0.0236(2) 0.0349(2) 0.0260(2) -0.00428(17) 0.00521(16) 0.00361(17)
C2 0.0275(9) 0.0255(9) 0.0226(8) -0.0012(7) -0.0038(7) 0.0092(7)
N2 0.0197(7) 0.0165(6) 0.0163(6) -0.0016(5) 0.0024(5) -0.0031(5)
C4 0.0227(9) 0.0520(13) 0.0213(9) -0.0010(8) -0.0058(7) 0.0073(8)
C3 0.0253(10) 0.0466(12) 0.0247(9) -0.0031(8) -0.0046(7) 0.0147(8)
C7 0.0170(8) 0.0151(7) 0.0207(8) 0.0023(6) -0.0029(6) 0.0026(6)
C6 0.0273(9) 0.0274(9) 0.0198(8) -0.0027(7) -0.0018(7) 0.0040(7)
C5 0.0289(10) 0.0387(11) 0.0212(8) -0.0040(8) -0.0059(7) -0.0036(8)
C9 0.0312(10) 0.0168(8) 0.0287(9) -0.0005(7) 0.0007(7) -0.0010(7)
C8 0.0252(9) 0.0183(8) 0.0260(8) -0.0018(7) 0.0022(7) 0.0017(7)
C10 0.0289(10) 0.0183(8) 0.0291(9) 0.0057(7) 0.0027(7) -0.0040(7)
C13 0.0210(8) 0.0164(7) 0.0176(7) -0.0008(6) 0.0004(6) 0.0022(6)
C12 0.0296(9) 0.0168(8) 0.0230(8) 0.0000(6) 0.0032(7) -0.0001(7)
C11 0.0327(10) 0.0238(9) 0.0243(9) 0.0022(7) 0.0082(7) -0.0010(7)
C14 0.0233(9) 0.0230(8) 0.0199(8) -0.0013(6) 0.0002(7) 0.0033(7)
C15 0.0284(10) 0.0318(10) 0.0257(9) -0.0016(7) 0.0063(7) 0.0074(8)
C16 0.0408(11) 0.0334(10) 0.0182(8) -0.0020(7) 0.0049(8) 0.0061(9)
C17 0.0361(11) 0.0316(10) 0.0196(8) -0.0036(7) -0.0052(7) 0.0030(8)
C18 0.0218(9) 0.0251(9) 0.0220(8) -0.0009(7) -0.0030(7) 0.0013(7)
C19 0.0248(9) 0.0255(9) 0.0223(8) -0.0053(7) 0.0072(7) -0.0059(7)
C20 0.0377(11) 0.0285(9) 0.0168(8) -0.0042(7) 0.0060(7) -0.0059(8)
C21 0.0305(10) 0.0283(9) 0.0216(8) -0.0081(7) 0.0003(7) -0.0035(7)
C22 0.0229(9) 0.0238(8) 0.0211(8) -0.0042(7) -0.0010(7) -0.0035(7)
C23 0.0215(8) 0.0168(8) 0.0216(8) -0.0016(6) -0.0002(6) -0.0042(6)
C24 0.0154(8) 0.0177(7) 0.0204(8) 0.0025(6) 0.0027(6) -0.0001(6)
C25 0.0182(8) 0.0191(8) 0.0270(8) -0.0003(6) 0.0030(7) 0.0014(6)
C26 0.0234(9) 0.0213(8) 0.0356(10) 0.0046(7) 0.0074(7) 0.0046(7)
C27 0.0180(9) 0.0323(10) 0.0328(10) 0.0103(8) 0.0020(7) 0.0067(7)
C28 0.0182(8) 0.0331(10) 0.0250(9) 0.0036(7) -0.0016(7) -0.0006(7)
C29 0.0186(8) 0.0214(8) 0.0215(8) 0.0021(6) 0.0007(6) -0.0007(6)
C30 0.0154(8) 0.0151(7) 0.0204(8) -0.0001(6) 0.0005(6) -0.0006(6)
C31 0.0180(8) 0.0218(8) 0.0225(8) -0.0016(6) -0.0021(6) 0.0003(6)
C32 0.0166(8) 0.0283(9) 0.0324(9) -0.0044(7) -0.0012(7) 0.0006(7)
C33 0.0193(9) 0.0310(9) 0.0311(9) -0.0013(7) 0.0083(7) 0.0007(7)
C34 0.0236(9) 0.0299(9) 0.0211(8) 0.0018(7) 0.0026(7) 0.0002(7)
C35 0.0181(8) 0.0211(8) 0.0204(8) 0.0013(6) -0.0004(6) 0.0008(6)

loop_
_atom_type_symbol
_atom_type_description
_atom_type_scat_dispersion_real
_atom_type_scat_dispersion_imag
_atom_type_scat_source
C C 0.0181 0.0091 'International Tables Vol C Tables 4.2.6.8 and 6.1.1.4'
H H 0.0000 0.0000 'International Tables Vol C Tables 4.2.6.8 and 6.1.1.4'
N N 0.0311 0.0180 'International Tables Vol C Tables 4.2.6.8 and 6.1.1.4'
P P 0.2955 0.4335 'International Tables Vol C Tables 4.2.6.8 and 6.1.1.4'
Cl Cl 0.3639 0.7018 'International Tables Vol C Tables 4.2.6.8 and 6.1.1.4'
Zn Zn -1.5491 0.6778 'International Tables Vol C Tables 4.2.6.8 and 6.1.1.4'

loop_
_geom_angle_atom_site_label_1
_geom_angle_atom_site_label_2
_geom_angle_atom_site_label_3
_geom_angle
_geom_angle_site_symmetry_1
_geom_angle_site_symmetry_3
_geom_angle_publ_flag
C1 Zn1 Cl2 122.03(5) . . ?
C1 Zn1 Cl1 123.16(5) . . ?
Cl2 Zn1 Cl1 114.728(19) . . ?
C6 N1 C2 111.04(13) . . ?
C6 N1 P1 118.01(12) . . ?
C2 N1 P1 117.07(11) . . ?
N1 P1 C1 116.65(8) . . ?
N1 P1 C7 106.81(7) . . ?
C1 P1 C7 106.01(8) . . ?
N1 P1 C13 103.81(8) . . ?
C1 P1 C13 115.54(8) . . ?
C7 P1 C13 107.46(8) . . ?
P2 C1 P1 125.27(10) . . ?
P2 C1 Zn1 119.06(9) . . ?
P1 C1 Zn1 113.52(8) . . ?
N2 P2 C1 113.78(7) . . ?
N2 P2 C30 104.49(7) . . ?
C1 P2 C30 114.24(8) . . ?
N2 P2 C24 109.34(7) . . ?
C1 P2 C24 108.22(8) . . ?
C30 P2 C24 106.46(7) . . ?
N1 C2 C3 109.60(16) . . ?
N1 C2 H2A 109.8 . . ?
C3 C2 H2A 109.8 . . ?
N1 C2 H2AB 109.8 . . ?
C3 C2 H2AB 109.8 . . ?
H2A C2 H2AB 108.2 . . ?
C23 N2 C19 111.87(13) . . ?
C23 N2 P2 123.65(11) . . ?
C19 N2 P2 118.86(11) . . ?
C3 C4 C5 110.51(15) . . ?
C3 C4 H4A 109.5 . . ?
C5 C4 H4A 109.5 . . ?
C3 C4 H4AB 109.5 . . ?
C5 C4 H4AB 109.5 . . ?
H4A C4 H4AB 108.1 . . ?
C4 C3 C2 110.40(16) . . ?
C4 C3 H3A 109.6 . . ?
C2 C3 H3A 109.6 . . ?
C4 C3 H3AB 109.6 . . ?
C2 C3 H3AB 109.6 . . ?
H3A C3 H3AB 108.1 . . ?
C8 C7 C12 118.73(16) . . ?
C8 C7 P1 123.71(14) . . ?
C12 C7 P1 117.50(12) . . ?
N1 C6 C5 109.70(15) . . ?
N1 C6 H6A 109.7 . . ?
C5 C6 H6A 109.7 . . ?
N1 C6 H6AB 109.7 . . ?
C5 C6 H6AB 109.7 . . ?
H6A C6 H6AB 108.2 . . ?
C4 C5 C6 111.76(16) . . ?
C4 C5 H5A 109.3 . . ?
C6 C5 H5A 109.3 . . ?
C4 C5 H5AB 109.3 . . ?
C6 C5 H5AB 109.3 . . ?
H5A C5 H5AB 107.9 . . ?
C8 C9 C10 120.52(16) . . ?
C8 C9 H9 119.7 . . ?
C10 C9 H9 119.7 . . ?
C9 C8 C7 120.38(17) . . ?
C9 C8 H8 119.8 . . ?
C7 C8 H8 119.8 . . ?
C9 C10 C11 119.69(17) . . ?
C9 C10 H10 120.2 . . ?
C11 C10 H10 120.2 . . ?
C14 C13 C18 119.33(16) . . ?
C14 C13 P1 122.36(13) . . ?
C18 C13 P1 117.97(13) . . ?
C11 C12 C7 120.58(16) . . ?
C11 C12 H12 119.7 . . ?
C7 C12 H12 119.7 . . ?
C10 C11 C12 120.03(17) . . ?
C10 C11 H11 120.0 . . ?
C12 C11 H11 120.0 . . ?
C15 C14 C13 120.37(17) . . ?
C15 C14 H14 119.8 . . ?
C13 C14 H14 119.8 . . ?
C16 C15 C14 120.27(18) . . ?
C16 C15 H15 119.9 . . ?
C14 C15 H15 119.9 . . ?
C15 C16 C17 119.60(17) . . ?
C15 C16 H16 120.2 . . ?
C17 C16 H16 120.2 . . ?
C18 C17 C16 120.70(17) . . ?
C18 C17 H17 119.7 . . ?
C16 C17 H17 119.7 . . ?
C17 C18 C13 119.69(17) . . ?
C17 C18 H18 120.2 . . ?
C13 C18 H18 120.2 . . ?
N2 C19 C20 110.73(15) . . ?
N2 C19 H19A 109.5 . . ?
C20 C19 H19A 109.5 . . ?
N2 C19 H19B 109.5 . . ?
C20 C19 H19B 109.5 . . ?
H19A C19 H19B 108.1 . . ?
C19 C20 C21 111.53(15) . . ?
C19 C20 H20A 109.3 . . ?
C21 C20 H20A 109.3 . . ?
C19 C20 H20B 109.3 . . ?
C21 C20 H20B 109.3 . . ?
H20A C20 H20B 108.0 . . ?
C22 C21 C20 110.96(14) . . ?
C22 C21 H21A 109.4 . . ?
C20 C21 H21A 109.4 . . ?
C22 C21 H21B 109.4 . . ?
C20 C21 H21B 109.4 . . ?
H21A C21 H21B 108.0 . . ?
C23 C22 C21 109.63(15) . . ?
C23 C22 H22A 109.7 . . ?
C21 C22 H22A 109.7 . . ?
C23 C22 H22B 109.7 . . ?
C21 C22 H22B 109.7 . . ?
H22A C22 H22B 108.2 . . ?
N2 C23 C22 109.90(13) . . ?
N2 C23 H23A 109.7 . . ?
C22 C23 H23A 109.7 . . ?
N2 C23 H23B 109.7 . . ?
C22 C23 H23B 109.7 . . ?
H23A C23 H23B 108.2 . . ?
C25 C24 C29 118.68(15) . . ?
C25 C24 P2 121.13(13) . . ?
C29 C24 P2 120.18(13) . . ?
C26 C25 C24 120.62(17) . . ?
C26 C25 H25 119.7 . . ?
C24 C25 H25 119.7 . . ?
C27 C26 C25 120.20(17) . . ?
C27 C26 H26 119.9 . . ?
C25 C26 H26 119.9 . . ?
C26 C27 C28 119.88(17) . . ?
C26 C27 H27 120.1 . . ?
C28 C27 H27 120.1 . . ?
C27 C28 C29 120.37(17) . . ?
C27 C28 H28 119.8 . . ?
C29 C28 H28 119.8 . . ?
C28 C29 C24 120.22(16) . . ?
C28 C29 H29 119.9 . . ?
C24 C29 H29 119.9 . . ?
C35 C30 C31 118.89(15) . . ?
C35 C30 P2 119.66(13) . . ?
C31 C30 P2 121.05(13) . . ?
C32 C31 C30 120.37(16) . . ?
C32 C31 H31 119.8 . . ?
C30 C31 H31 119.8 . . ?
C31 C32 C33 120.32(17) . . ?
C31 C32 H32 119.8 . . ?
C33 C32 H32 119.8 . . ?
C34 C33 C32 119.92(17) . . ?
C34 C33 H33 120.0 . . ?
C32 C33 H33 120.0 . . ?
C35 C34 C33 120.13(17) . . ?
C35 C34 H34 119.9 . . ?
C33 C34 H34 119.9 . . ?
C34 C35 C30 120.35(16) . . ?
C34 C35 H35 119.8 . . ?
C30 C35 H35 119.8 . . ?

loop_
_geom_bond_atom_site_label_1
_geom_bond_atom_site_label_2
_geom_bond_distance
_geom_bond_site_symmetry_2
_geom_bond_publ_flag
Zn1 C1 1.9938(17) . ?
Zn1 Cl2 2.2218(5) . ?
Zn1 Cl1 2.2267(4) . ?
N1 C6 1.470(2) . ?
N1 C2 1.472(2) . ?
N1 P1 1.6834(15) . ?
P1 C1 1.6871(16) . ?
P1 C7 1.8104(17) . ?
P1 C13 1.8133(17) . ?
C1 P2 1.6839(16) . ?
P2 N2 1.6751(14) . ?
P2 C30 1.8132(17) . ?
P2 C24 1.8194(17) . ?
C2 C3 1.521(3) . ?
C2 H2A 0.9900 . ?
C2 H2AB 0.9900 . ?
N2 C23 1.476(2) . ?
N2 C19 1.477(2) . ?
C4 C3 1.521(3) . ?
C4 C5 1.523(3) . ?
C4 H4A 0.9900 . ?
C4 H4AB 0.9900 . ?
C3 H3A 0.9900 . ?
C3 H3AB 0.9900 . ?
C7 C8 1.397(2) . ?
C7 C12 1.400(2) . ?
C6 C5 1.526(3) . ?
C6 H6A 0.9900 . ?
C6 H6AB 0.9900 . ?
C5 H5A 0.9900 . ?
C5 H5AB 0.9900 . ?
C9 C8 1.385(3) . ?
C9 C10 1.388(3) . ?
C9 H9 0.9500 . ?
C8 H8 0.9500 . ?
C10 C11 1.388(3) . ?
C10 H10 0.9500 . ?
C13 C14 1.395(2) . ?
C13 C18 1.402(2) . ?
C12 C11 1.389(3) . ?
C12 H12 0.9500 . ?
C11 H11 0.9500 . ?
C14 C15 1.387(3) . ?
C14 H14 0.9500 . ?
C15 C16 1.387(3) . ?
C15 H15 0.9500 . ?
C16 C17 1.390(3) . ?
C16 H16 0.9500 . ?
C17 C18 1.388(3) . ?
C17 H17 0.9500 . ?
C18 H18 0.9500 . ?
C19 C20 1.526(3) . ?
C19 H19A 0.9900 . ?
C19 H19B 0.9900 . ?
C20 C21 1.529(3) . ?
C20 H20A 0.9900 . ?
C20 H20B 0.9900 . ?
C21 C22 1.524(3) . ?
C21 H21A 0.9900 . ?
C21 H21B 0.9900 . ?
C22 C23 1.520(2) . ?
C22 H22A 0.9900 . ?
C22 H22B 0.9900 . ?
C23 H23A 0.9900 . ?
C23 H23B 0.9900 . ?
C24 C25 1.400(2) . ?
C24 C29 1.401(2) . ?
C25 C26 1.389(2) . ?
C25 H25 0.9500 . ?
C26 C27 1.382(3) . ?
C26 H26 0.9500 . ?
C27 C28 1.389(3) . ?
C27 H27 0.9500 . ?
C28 C29 1.391(2) . ?
C28 H28 0.9500 . ?
C29 H29 0.9500 . ?
C30 C35 1.400(2) . ?
C30 C31 1.402(2) . ?
C31 C32 1.381(3) . ?
C31 H31 0.9500 . ?
C32 C33 1.388(3) . ?
C32 H32 0.9500 . ?
C33 C34 1.388(3) . ?
C33 H33 0.9500 . ?
C34 C35 1.387(2) . ?
C34 H34 0.9500 . ?
C35 H35 0.9500 . ?
